data_1001235
loop_
_publ_author_name
'Groult, D'
'Raveau, B'

_publ_section_title
;
K Ti~6~ Nb~5~ O~25~: A member of a series of chemically twinned Rutile
oxides (A M~3~ O~9~)(M~2~ O~4~)~n~
;
_journal_coden_ASTM MRBUAC
_journal_name_full 'Materials Research Bulletin'
_journal_page_first 141
_journal_page_last 146
_journal_paper_doi 10.1016/0025-5408(83)90074-0
_journal_volume 18
_journal_year 1983
_chemical_formula_structural 'K Ti6 Nb5 O25'
_chemical_formula_sum 'K Nb5 O25 Ti6'
_chemical_name_systematic 'Potassium hexatitanium pentaniobium oxide'
_space_group_IT_number 63
_symmetry_cell_setting orthorhombic
_symmetry_Int_Tables_number 63
_symmetry_space_group_name_Hall '-C 2c 2'
_symmetry_space_group_name_H-M 'C m c m'
_cell_angle_alpha 90
_cell_angle_beta 90
_cell_angle_gamma 90
_cell_formula_units_Z 4
_cell_length_a 6.611(4)
_cell_length_b 8.880(8)
_cell_length_c 30.154(18)
_cell_volume 1770.2
_exptl_crystal_density_meas 4.47(2)
_refine_ls_R_factor_all 0.072
_cod_database_code 1001235

loop_
_symmetry_equiv_pos_as_xyz
x,y,z
x,-y,-z
x,y,1/2-z
x,-y,1/2+z
-x,-y,-z
-x,y,z
-x,-y,1/2+z
-x,y,1/2-z
1/2+x,1/2+y,z
1/2+x,1/2-y,-z
1/2+x,1/2+y,1/2-z
1/2+x,1/2-y,1/2+z
1/2-x,1/2-y,-z
1/2-x,1/2+y,z
1/2-x,1/2-y,1/2+z
1/2-x,1/2+y,1/2-z

loop_
_atom_site_label
_atom_site_type_symbol
_atom_site_symmetry_multiplicity
_atom_site_Wyckoff_symbol
_atom_site_fract_x
_atom_site_fract_y
_atom_site_fract_z
_atom_site_occupancy
_atom_site_attached_hydrogens
_atom_site_calc_flag
K1 K1+ 4 c 0. 0.797(3) 0.25 1. 0 d
Nb1 Nb5+ 4 b 0. 0.5 0. 0.5 0 d
Ti1 Ti4+ 4 b 0. 0.5 0. 0.5 0 d
Nb2 Nb5+ 8 f 0. 0.686(2) 0.1093(5) 0.3 0 d
Ti2 Ti4+ 8 f 0. 0.686(2) 0.1093(5) 0.7 0 d
Nb3 Nb5+ 8 f 0. 0.895(2) 0.0359(4) 0.475 0 d
Ti3 Ti4+ 8 f 0. 0.895(2) 0.0359(4) 0.525 0 d
Nb4 Nb5+ 8 f 0. 0.419(2) 0.1863(4) 0.6 0 d
Ti4 Ti4+ 8 f 0. 0.419(2) 0.1863(4) 0.4 0 d
Nb5 Nb5+ 8 f 0. 0.288(2) 0.0808(5) 0.275 0 d
Ti5 Ti4+ 8 f 0. 0.288(2) 0.0808(5) 0.725 0 d
Nb6 Nb5+ 8 f 0. 0.0387(14) 0.1480(6) 0.6 0 d
Ti6 Ti4+ 8 f 0. 0.0387(14) 0.1480(6) 0.4 0 d
O1 O2- 4 c 0. 0.423(7) 0.25 1. 0 d
O2 O2- 8 f 0. 0.209(5) 0.1878(12) 1. 0 d
O3 O2- 8 f 0. 0.436(5) 0.1190(11) 1. 0 d
O4 O2- 8 f 0. 0.664(4) 0.1755(10) 1. 0 d
O5 O2- 8 f 0. 0.910(5) 0.103(2) 1. 0 d
O6 O2- 8 f 0. 0.691(5) 0.0372(10) 1. 0 d
O7 O2- 8 f 0. 0.110(5) 0.0266(11) 1. 0 d
O8 O2- 16 h 0.311(5) 0.413(4) 0.1747(8) 1. 0 d
O9 O2- 16 h 0.310(4) 0.683(4) 0.1135(10) 1. 0 d
O10 O2- 16 h 0.305(4) 0.878(7) 0.0370(9) 1. 0 d

loop_
_atom_type_symbol
_atom_type_oxidation_number
K1+ 1.000
Nb5+ 5.000
Ti4+ 4.000
O2- -2.000
